data_4081287
loop_
_publ_author_name
'Dudkina, Yulia B.'
'Mikhaylov, Dmitry Y.'
'Gryaznova, Tatyana V.'
'Tufatullin, Artem I.'
'Kataeva, Olga N.'
'Vicic, David A.'
'Budnikova, Yulia H.'

_publ_section_title
;
 Electrochemical Ortho Functionalization of 2-Phenylpyridine with
 Perfluorocarboxylic Acids Catalyzed by Palladium in Higher Oxidation
 States
;
_journal_issue 17
_journal_name_full Organometallics
_journal_page_first 4785
_journal_paper_doi 10.1021/om400492g
_journal_volume 32
_journal_year 2013
_chemical_formula_moiety 'C29 H17 F13 N2 O2 Pd'
_chemical_formula_sum 'C29 H17 F13 N2 O2 Pd'
_chemical_formula_weight 778.85
_space_group_IT_number 14
_symmetry_cell_setting monoclinic
_symmetry_space_group_name_Hall '-P 2ybc'
_symmetry_space_group_name_H-M 'P 1 21/c 1'
_atom_sites_solution_hydrogens geom
_atom_sites_solution_primary direct
_atom_sites_solution_secondary difmap
_audit_creation_method SHELXL-97
_cell_angle_alpha 90.00
_cell_angle_beta 101.087(2)
_cell_angle_gamma 90.00
_cell_formula_units_Z 4
_cell_length_a 18.167(3)
_cell_length_b 11.479(2)
_cell_length_c 14.622(3)
_cell_measurement_reflns_used 6890
_cell_measurement_temperature 150(2)
_cell_measurement_theta_max 26.01
_cell_measurement_theta_min 2.27
_cell_volume 2992.3(9)
_computing_cell_refinement 'APEX2  v2, 1-4  (Bruker AXS, 2005-2007)'
_computing_data_collection 'APEX2  v2, 1-4  (Bruker AXS, 2005-2007)'
_computing_data_reduction 'SAINT NT v6.0 (Bruker AXS, 2003)'
_computing_molecular_graphics 'ORTEP-3 for Windows (Farrugia, 1997)'
_computing_publication_material 'WinGX (Farrugia 1999), enCIFer (Allen et al. 2004)'
_computing_structure_refinement 'SHELXL-97 (Sheldrick, 1997), WinGX (Farrugia 1999), PLATON (Spek 2005)'
_computing_structure_solution 'SIR2004 (Burla et al., 2005)'
_diffrn_ambient_temperature 150(2)
_diffrn_measured_fraction_theta_full 0.994
_diffrn_measured_fraction_theta_max 0.994
_diffrn_measurement_device_type 'Bruker APEX-II CCD'
_diffrn_measurement_method '\f and \w scans'
_diffrn_radiation_monochromator graphite
_diffrn_radiation_source 'fine-focus sealed tube'
_diffrn_radiation_type MoK\a
_diffrn_radiation_wavelength 0.71070
_diffrn_reflns_av_R_equivalents 0.0701
_diffrn_reflns_av_sigmaI/netI 0.0592
_diffrn_reflns_limit_h_max 22
_diffrn_reflns_limit_h_min -22
_diffrn_reflns_limit_k_max 14
_diffrn_reflns_limit_k_min -14
_diffrn_reflns_limit_l_max 18
_diffrn_reflns_limit_l_min -18
_diffrn_reflns_number 30998
_diffrn_reflns_theta_full 26.27
_diffrn_reflns_theta_max 26.27
_diffrn_reflns_theta_min 2.11
_exptl_absorpt_coefficient_mu 0.732
_exptl_absorpt_correction_T_max 0.8795
_exptl_absorpt_correction_T_min 0.8048
_exptl_absorpt_correction_type multi-scan
_exptl_absorpt_process_details 'SADABS version 2.10 (Sheldrick,Bruker AXS Inc.,2002)'
_exptl_crystal_colour colourless
_exptl_crystal_density_diffrn 1.729
_exptl_crystal_density_method 'not measured'
_exptl_crystal_description plate
_exptl_crystal_F_000 1536
_exptl_crystal_size_max 0.31
_exptl_crystal_size_mid 0.24
_exptl_crystal_size_min 0.18
_refine_diff_density_max 0.825
_refine_diff_density_min -0.456
_refine_diff_density_rms 0.081
_refine_ls_extinction_method none
_refine_ls_goodness_of_fit_ref 0.949
_refine_ls_hydrogen_treatment constr
_refine_ls_matrix_type full
_refine_ls_number_parameters 424
_refine_ls_number_reflns 6030
_refine_ls_number_restraints 0
_refine_ls_restrained_S_all 0.949
_refine_ls_R_factor_all 0.0554
_refine_ls_R_factor_gt 0.0338
_refine_ls_shift/su_max 0.001
_refine_ls_shift/su_mean 0.000
_refine_ls_structure_factor_coef Fsqd
_refine_ls_weighting_details 'calc w=1/[\s^2^(Fo^2^)+(0.0337P)^2^+0.0000P] where P=(Fo^2^+2Fc^2^)/3'
_refine_ls_weighting_scheme calc
_refine_ls_wR_factor_gt 0.0690
_refine_ls_wR_factor_ref 0.0747
_reflns_number_gt 4483
_reflns_number_total 6030
_reflns_threshold_expression >2sigma(I)
_cod_data_source_file om400492g_si_001.cif
_cod_data_source_block mil68
_cod_depositor_comments
;
The following automatic conversions were performed:

'_symmetry_cell_setting' value 'Monoclinic' changed to 'monoclinic'
according to /home/saulius/struct/CIF-dictionaries/cif_core.dic
dictionary named 'cif_core.dic' version 2.4.2 from 2011-04-26.

Automatic conversion script
Id: cif_fix_values 1891 2012-01-12 08:04:46Z andrius 
;
_cod_original_sg_symbol_H-M 'P2(1)/c  '
_cod_database_code 4081287

loop_
_symmetry_equiv_pos_as_xyz
'x, y, z'
'-x, y+1/2, -z+1/2'
'-x, -y, -z'
'x, -y-1/2, z-1/2'

loop_
_atom_site_label
_atom_site_type_symbol
_atom_site_fract_x
_atom_site_fract_y
_atom_site_fract_z
_atom_site_U_iso_or_equiv
_atom_site_adp_type
_atom_site_occupancy
_atom_site_symmetry_multiplicity
_atom_site_calc_flag
_atom_site_refinement_flags
Pd1 Pd 0.651293(13) 0.926617(19) 0.945842(15) 0.01796(7) Uani 1 1 d .
F1 F 0.73816(10) 1.34634(15) 0.86715(13) 0.0347(5) Uani 1 1 d .
O1 O 0.72943(11) 1.06576(17) 0.94396(13) 0.0237(5) Uani 1 1 d .
N1 N 0.61495(13) 0.9848(2) 1.05952(16) 0.0191(5) Uani 1 1 d .
C1 C 0.64127(17) 1.0795(3) 1.1080(2) 0.0237(7) Uani 1 1 d .
H1A H 0.6810 1.1221 1.0900 0.028 Uiso 1 1 calc R
F2 F 0.81884(11) 1.24667(17) 0.96544(13) 0.0419(5) Uani 1 1 d .
O2 O 0.64674(12) 1.16504(18) 0.83831(15) 0.0291(5) Uani 1 1 d .
N2 N 0.67998(13) 0.8626(2) 0.82724(16) 0.0206(6) Uani 1 1 d .
C2 C 0.61256(18) 1.1174(3) 1.1833(2) 0.0267(7) Uani 1 1 d .
H2A H 0.6317 1.1856 1.2163 0.032 Uiso 1 1 calc R
F3 F 0.85624(11) 1.11925(17) 0.83124(15) 0.0486(6) Uani 1 1 d .
C3 C 0.55564(17) 1.0546(3) 1.2099(2) 0.0275(7) Uani 1 1 d .
H3A H 0.5351 1.0789 1.2618 0.033 Uiso 1 1 calc R
F4 F 0.76380(10) 1.18611(19) 0.72860(13) 0.0447(6) Uani 1 1 d .
C4 C 0.52865(17) 0.9559(3) 1.1605(2) 0.0243(7) Uani 1 1 d .
H4A H 0.4896 0.9117 1.1785 0.029 Uiso 1 1 calc R
F5 F 0.81887(12) 1.39397(18) 0.73453(16) 0.0543(6) Uani 1 1 d .
C5 C 0.55864(15) 0.9220(3) 1.08495(19) 0.0191(6) Uani 1 1 d .
F6 F 0.90126(12) 1.35932(19) 0.85925(14) 0.0524(6) Uani 1 1 d .
C6 C 0.53629(16) 0.8208(2) 1.0249(2) 0.0196(7) Uani 1 1 d .
F7 F 0.97774(11) 1.21881(19) 0.77557(15) 0.0541(6) Uani 1 1 d .
C7 C 0.47927(17) 0.7448(2) 1.0370(2) 0.0240(7) Uani 1 1 d .
H7A H 0.4517 0.7584 1.0850 0.029 Uiso 1 1 calc R
F8 F 0.88758(11) 1.19705(18) 0.65578(14) 0.0478(6) Uani 1 1 d .
C8 C 0.46288(18) 0.6494(3) 0.9790(2) 0.0317(8) Uani 1 1 d .
H8A H 0.4241 0.5970 0.9870 0.038 Uiso 1 1 calc R
F9 F 0.97620(13) 1.45772(19) 0.73241(16) 0.0589(6) Uani 1 1 d .
C9 C 0.50304(18) 0.6309(3) 0.9097(2) 0.0316(8) Uani 1 1 d .
H9A H 0.4918 0.5650 0.8701 0.038 Uiso 1 1 calc R
F10 F 0.89906(12) 1.4169(2) 0.60316(15) 0.0597(6) Uani 1 1 d .
C10 C 0.55956(17) 0.7065(3) 0.8964(2) 0.0265(7) Uani 1 1 d .
H10A H 0.5864 0.6921 0.8478 0.032 Uiso 1 1 calc R
F11 F 1.00148(14) 1.2532(3) 0.56760(19) 0.0861(9) Uani 1 1 d .
C11 C 0.57721(16) 0.8031(2) 0.95348(19) 0.0198(7) Uani 1 1 d .
F12 F 1.03701(14) 1.4300(2) 0.57675(18) 0.0801(8) Uani 1 1 d .
C12 C 0.64456(17) 0.9083(3) 0.7457(2) 0.0254(7) Uani 1 1 d .
H12A H 0.6119 0.9726 0.7474 0.030 Uiso 1 1 calc R
F13 F 1.07822(13) 1.3135(3) 0.68699(19) 0.0892(10) Uani 1 1 d .
C13 C 0.65320(18) 0.8669(3) 0.6606(2) 0.0299(8) Uani 1 1 d .
H13A H 0.6266 0.9010 0.6047 0.036 Uiso 1 1 calc R
C14 C 0.70103(18) 0.7752(3) 0.6577(2) 0.0318(8) Uani 1 1 d .
H14A H 0.7079 0.7442 0.5997 0.038 Uiso 1 1 calc R
C15 C 0.73898(18) 0.7289(3) 0.7406(2) 0.0314(8) Uani 1 1 d .
H15A H 0.7724 0.6654 0.7398 0.038 Uiso 1 1 calc R
C16 C 0.72866(17) 0.7743(3) 0.8251(2) 0.0241(7) Uani 1 1 d .
C17 C 0.77192(17) 0.7302(3) 0.9143(2) 0.0257(7) Uani 1 1 d .
C18 C 0.7756(2) 0.6117(3) 0.9312(2) 0.0446(10) Uani 1 1 d .
H18A H 0.7475 0.5598 0.8872 0.054 Uiso 1 1 calc R
C19 C 0.8199(2) 0.5679(4) 1.0112(3) 0.0581(12) Uani 1 1 d .
H19A H 0.8218 0.4863 1.0223 0.070 Uiso 1 1 calc R
C20 C 0.8611(2) 0.6422(4) 1.0748(3) 0.0486(11) Uani 1 1 d .
H20A H 0.8918 0.6119 1.1296 0.058 Uiso 1 1 calc R
C21 C 0.85811(19) 0.7611(3) 1.0593(2) 0.0367(9) Uani 1 1 d .
H21A H 0.8866 0.8125 1.1034 0.044 Uiso 1 1 calc R
C22 C 0.81332(17) 0.8049(3) 0.9792(2) 0.0269(7) Uani 1 1 d .
H22A H 0.8109 0.8866 0.9687 0.032 Uiso 1 1 calc R
C23 C 0.70748(18) 1.1479(3) 0.8887(2) 0.0225(7) Uani 1 1 d .
C24 C 0.76965(18) 1.2400(3) 0.8842(2) 0.0263(7) Uani 1 1 d .
C25 C 0.81322(18) 1.2129(3) 0.8065(2) 0.0295(8) Uani 1 1 d .
C26 C 0.86375(18) 1.3114(3) 0.7810(2) 0.0309(8) Uani 1 1 d .
C27 C 0.92011(19) 1.2744(3) 0.7197(2) 0.0357(9) Uani 1 1 d .
C28 C 0.9532(2) 1.3732(4) 0.6702(3) 0.0446(10) Uani 1 1 d .
C29 C 1.0190(2) 1.3407(4) 0.6241(3) 0.0563(12) Uani 1 1 d .

loop_
_atom_site_aniso_label
_atom_site_aniso_U_11
_atom_site_aniso_U_22
_atom_site_aniso_U_33
_atom_site_aniso_U_23
_atom_site_aniso_U_13
_atom_site_aniso_U_12
Pd1 0.02391(13) 0.01559(12) 0.01451(12) -0.00006(11) 0.00402(9) -0.00054(11)
F1 0.0457(12) 0.0189(10) 0.0415(12) 0.0011(9) 0.0133(10) -0.0024(9)
O1 0.0302(12) 0.0204(11) 0.0206(11) 0.0036(10) 0.0053(9) -0.0013(10)
N1 0.0224(14) 0.0141(13) 0.0192(14) -0.0001(11) 0.0003(11) 0.0003(11)
C1 0.0249(16) 0.0229(16) 0.0217(16) -0.0022(14) 0.0003(13) -0.0021(14)
F2 0.0465(13) 0.0462(13) 0.0282(11) 0.0033(9) -0.0052(9) -0.0208(10)
O2 0.0255(13) 0.0273(12) 0.0332(13) 0.0067(10) 0.0028(10) -0.0020(10)
N2 0.0254(15) 0.0182(13) 0.0172(14) -0.0005(11) 0.0019(11) -0.0027(11)
C2 0.0312(19) 0.0244(17) 0.0234(18) -0.0084(14) 0.0020(15) -0.0029(14)
F3 0.0462(13) 0.0318(11) 0.0744(16) 0.0149(11) 0.0278(12) 0.0106(10)
C3 0.0334(19) 0.0311(19) 0.0189(17) -0.0052(14) 0.0073(14) 0.0028(15)
F4 0.0326(12) 0.0710(15) 0.0319(12) -0.0150(11) 0.0095(9) -0.0168(10)
C4 0.0262(17) 0.0266(18) 0.0208(17) 0.0009(13) 0.0064(14) 0.0010(13)
F5 0.0457(13) 0.0455(13) 0.0767(17) 0.0283(12) 0.0245(12) 0.0102(10)
C5 0.0212(15) 0.0181(15) 0.0166(15) 0.0015(13) 0.0002(12) 0.0025(13)
F6 0.0570(15) 0.0568(14) 0.0469(13) -0.0169(11) 0.0184(11) -0.0329(12)
C6 0.0222(17) 0.0173(15) 0.0179(16) 0.0008(13) 0.0006(13) 0.0024(13)
F7 0.0325(12) 0.0686(15) 0.0610(15) 0.0214(13) 0.0090(11) 0.0075(11)
C7 0.0260(18) 0.0210(16) 0.0253(18) 0.0017(14) 0.0058(14) -0.0001(13)
F8 0.0468(13) 0.0560(14) 0.0444(13) -0.0142(11) 0.0182(11) -0.0165(11)
C8 0.034(2) 0.0240(18) 0.038(2) -0.0004(16) 0.0076(16) -0.0081(15)
F9 0.0654(16) 0.0584(15) 0.0570(15) -0.0091(12) 0.0223(12) -0.0291(12)
C9 0.044(2) 0.0180(17) 0.033(2) -0.0098(15) 0.0076(17) -0.0058(15)
F10 0.0492(14) 0.0768(17) 0.0522(14) 0.0236(13) 0.0071(11) 0.0005(12)
C10 0.0317(19) 0.0239(17) 0.0240(18) -0.0034(14) 0.0059(15) 0.0000(14)
F11 0.077(2) 0.111(2) 0.084(2) -0.0319(18) 0.0497(16) -0.0277(17)
C11 0.0257(17) 0.0152(15) 0.0169(16) 0.0007(12) 0.0001(13) 0.0014(13)
F12 0.0722(17) 0.100(2) 0.0784(18) 0.0203(16) 0.0401(15) -0.0200(16)
C12 0.0275(18) 0.0253(18) 0.0234(17) 0.0011(14) 0.0051(14) 0.0013(14)
F13 0.0359(14) 0.163(3) 0.0718(18) 0.0254(19) 0.0165(14) 0.0092(16)
C13 0.034(2) 0.038(2) 0.0175(17) -0.0009(15) 0.0035(15) -0.0043(16)
C14 0.032(2) 0.046(2) 0.0169(17) -0.0116(16) 0.0046(15) -0.0057(16)
C15 0.0302(19) 0.036(2) 0.0295(19) -0.0128(16) 0.0086(15) 0.0035(15)
C16 0.0256(17) 0.0226(17) 0.0241(17) -0.0035(14) 0.0046(14) -0.0020(14)
C17 0.0269(18) 0.0261(17) 0.0241(18) -0.0025(14) 0.0052(14) 0.0070(14)
C18 0.064(3) 0.030(2) 0.035(2) -0.0026(17) -0.003(2) 0.0064(18)
C19 0.086(3) 0.034(2) 0.048(3) 0.006(2) -0.002(2) 0.018(2)
C20 0.055(3) 0.051(3) 0.035(2) 0.0060(19) -0.002(2) 0.022(2)
C21 0.032(2) 0.049(2) 0.0279(19) -0.0025(18) 0.0027(16) 0.0074(17)
C22 0.0265(18) 0.0327(19) 0.0224(18) -0.0005(15) 0.0071(14) 0.0050(14)
C23 0.0274(18) 0.0208(17) 0.0209(17) -0.0009(14) 0.0087(14) -0.0001(14)
C24 0.0293(19) 0.0246(18) 0.0230(18) 0.0028(14) -0.0002(15) -0.0040(14)
C25 0.0277(19) 0.0267(18) 0.033(2) 0.0035(16) 0.0037(15) 0.0003(15)
C26 0.029(2) 0.0287(19) 0.033(2) 0.0060(16) 0.0000(16) -0.0008(15)
C27 0.027(2) 0.047(2) 0.033(2) 0.0002(18) 0.0051(16) -0.0041(17)
C28 0.038(2) 0.056(3) 0.038(2) 0.007(2) 0.0046(19) -0.012(2)
C29 0.046(3) 0.083(4) 0.042(3) 0.004(3) 0.016(2) -0.017(2)

loop_
_atom_type_symbol
_atom_type_description
_atom_type_scat_dispersion_real
_atom_type_scat_dispersion_imag
_atom_type_scat_source
C C 0.0033 0.0016 'International Tables Vol C Tables 4.2.6.8 and 6.1.1.4'
H H 0.0000 0.0000 'International Tables Vol C Tables 4.2.6.8 and 6.1.1.4'
N N 0.0061 0.0033 'International Tables Vol C Tables 4.2.6.8 and 6.1.1.4'
O O 0.0106 0.0060 'International Tables Vol C Tables 4.2.6.8 and 6.1.1.4'
F F 0.0171 0.0103 'International Tables Vol C Tables 4.2.6.8 and 6.1.1.4'
Pd Pd -0.9988 1.0072 'International Tables Vol C Tables 4.2.6.8 and 6.1.1.4'

loop_
_geom_angle_atom_site_label_1
_geom_angle_atom_site_label_2
_geom_angle_atom_site_label_3
_geom_angle
C11 Pd1 N1 81.75(11)
C11 Pd1 N2 94.47(11)
N1 Pd1 N2 175.58(9)
C11 Pd1 O1 176.69(10)
N1 Pd1 O1 94.96(8)
N2 Pd1 O1 88.81(8)
C23 O1 Pd1 116.04(19)
C1 N1 C5 119.8(3)
C1 N1 Pd1 124.5(2)
C5 N1 Pd1 115.62(18)
N1 C1 C2 122.0(3)
N1 C1 H1A 119.0
C2 C1 H1A 119.0
C12 N2 C16 118.4(3)
C12 N2 Pd1 117.08(19)
C16 N2 Pd1 124.4(2)
C1 C2 C3 118.8(3)
C1 C2 H2A 120.6
C3 C2 H2A 120.6
C2 C3 C4 119.5(3)
C2 C3 H3A 120.3
C4 C3 H3A 120.3
C5 C4 C3 119.7(3)
C5 C4 H4A 120.2
C3 C4 H4A 120.2
N1 C5 C4 120.2(3)
N1 C5 C6 113.1(2)
C4 C5 C6 126.7(3)
C7 C6 C11 121.1(3)
C7 C6 C5 123.2(3)
C11 C6 C5 115.7(3)
C8 C7 C6 119.8(3)
C8 C7 H7A 120.1
C6 C7 H7A 120.1
C9 C8 C7 119.5(3)
C9 C8 H8A 120.2
C7 C8 H8A 120.2
C8 C9 C10 121.3(3)
C8 C9 H9A 119.4
C10 C9 H9A 119.4
C9 C10 C11 120.5(3)
C9 C10 H10A 119.8
C11 C10 H10A 119.8
C10 C11 C6 117.9(3)
C10 C11 Pd1 128.4(2)
C6 C11 Pd1 113.7(2)
N2 C12 C13 123.4(3)
N2 C12 H12A 118.3
C13 C12 H12A 118.3
C12 C13 C14 118.6(3)
C12 C13 H13A 120.7
C14 C13 H13A 120.7
C13 C14 C15 118.8(3)
C13 C14 H14A 120.6
C15 C14 H14A 120.6
C14 C15 C16 120.5(3)
C14 C15 H15A 119.8
C16 C15 H15A 119.8
N2 C16 C15 120.3(3)
N2 C16 C17 118.5(3)
C15 C16 C17 121.2(3)
C18 C17 C22 119.0(3)
C18 C17 C16 119.6(3)
C22 C17 C16 121.2(3)
C17 C18 C19 120.6(4)
C17 C18 H18A 119.7
C19 C18 H18A 119.7
C20 C19 C18 120.0(4)
C20 C19 H19A 120.0
C18 C19 H19A 120.0
C19 C20 C21 120.2(4)
C19 C20 H20A 119.9
C21 C20 H20A 119.9
C20 C21 C22 119.6(3)
C20 C21 H21A 120.2
C22 C21 H21A 120.2
C21 C22 C17 120.4(3)
C21 C22 H22A 119.8
C17 C22 H22A 119.8
O2 C23 O1 130.4(3)
O2 C23 C24 116.4(3)
O1 C23 C24 113.2(3)
F2 C24 F1 107.3(2)
F2 C24 C25 108.4(3)
F1 C24 C25 107.9(2)
F2 C24 C23 111.4(2)
F1 C24 C23 109.7(2)
C25 C24 C23 112.0(3)
F3 C25 F4 107.8(3)
F3 C25 C24 108.6(3)
F4 C25 C24 108.5(3)
F3 C25 C26 108.0(3)
F4 C25 C26 107.1(3)
C24 C25 C26 116.4(3)
F6 C26 F5 107.6(3)
F6 C26 C27 109.0(3)
F5 C26 C27 107.8(3)
F6 C26 C25 108.9(3)
F5 C26 C25 107.8(3)
C27 C26 C25 115.4(3)
F8 C27 F7 107.1(3)
F8 C27 C28 108.7(3)
F7 C27 C28 107.8(3)
F8 C27 C26 109.5(3)
F7 C27 C26 107.5(3)
C28 C27 C26 115.8(3)
F9 C28 F10 108.3(3)
F9 C28 C29 107.9(3)
F10 C28 C29 107.1(3)
F9 C28 C27 108.4(3)
F10 C28 C27 108.8(3)
C29 C28 C27 116.1(4)
F11 C29 F13 109.2(4)
F11 C29 F12 108.8(4)
F13 C29 F12 107.5(4)
F11 C29 C28 110.7(4)
F13 C29 C28 110.8(3)
F12 C29 C28 109.8(4)

loop_
_geom_bond_atom_site_label_1
_geom_bond_atom_site_label_2
_geom_bond_distance
Pd1 C11 1.973(3)
Pd1 N1 2.017(2)
Pd1 N2 2.041(2)
Pd1 O1 2.141(2)
F1 C24 1.351(3)
O1 C23 1.256(3)
N1 C1 1.336(4)
N1 C5 1.360(3)
C1 C2 1.376(4)
C1 H1A 0.9500
F2 C24 1.345(3)
O2 C23 1.219(3)
N2 C12 1.347(4)
N2 C16 1.350(4)
C2 C3 1.376(4)
C2 H2A 0.9500
F3 C25 1.338(4)
C3 C4 1.381(4)
C3 H3A 0.9500
F4 C25 1.343(4)
C4 C5 1.378(4)
C4 H4A 0.9500
F5 C26 1.346(4)
C5 C6 1.466(4)
F6 C26 1.333(4)
C6 C7 1.392(4)
C6 C11 1.408(4)
F7 C27 1.357(4)
C7 C8 1.381(4)
C7 H7A 0.9500
F8 C27 1.341(4)
C8 C9 1.375(4)
C8 H8A 0.9500
F9 C28 1.340(4)
C9 C10 1.387(4)
C9 H9A 0.9500
F10 C28 1.345(4)
C10 C11 1.388(4)
C10 H10A 0.9500
F11 C29 1.301(5)
F12 C29 1.314(5)
C12 C13 1.369(4)
C12 H12A 0.9500
F13 C29 1.312(5)
C13 C14 1.371(5)
C13 H13A 0.9500
C14 C15 1.381(4)
C14 H14A 0.9500
C15 C16 1.386(4)
C15 H15A 0.9500
C16 C17 1.477(4)
C17 C18 1.381(4)
C17 C22 1.388(4)
C18 C19 1.382(5)
C18 H18A 0.9500
C19 C20 1.372(5)
C19 H19A 0.9500
C20 C21 1.383(5)
C20 H20A 0.9500
C21 C22 1.385(4)
C21 H21A 0.9500
C22 H22A 0.9500
C23 C24 1.557(4)
C24 C25 1.536(4)
C25 C26 1.546(4)
C26 C27 1.544(5)
C27 C28 1.530(5)
C28 C29 1.526(5)

loop_
_geom_torsion_atom_site_label_1
_geom_torsion_atom_site_label_2
_geom_torsion_atom_site_label_3
_geom_torsion_atom_site_label_4
_geom_torsion
C11 Pd1 O1 C23 -92.3(17)
N1 Pd1 O1 C23 -98.4(2)
N2 Pd1 O1 C23 79.3(2)
C11 Pd1 N1 C1 178.5(2)
N2 Pd1 N1 C1 -150.3(11)
O1 Pd1 N1 C1 -1.8(2)
C11 Pd1 N1 C5 -2.9(2)
N2 Pd1 N1 C5 28.3(13)
O1 Pd1 N1 C5 176.78(19)
C5 N1 C1 C2 -0.8(4)
Pd1 N1 C1 C2 177.8(2)
C11 Pd1 N2 C12 95.1(2)
N1 Pd1 N2 C12 64.3(13)
O1 Pd1 N2 C12 -84.4(2)
C11 Pd1 N2 C16 -81.2(2)
N1 Pd1 N2 C16 -112.1(12)
O1 Pd1 N2 C16 99.3(2)
N1 C1 C2 C3 0.8(5)
C1 C2 C3 C4 -0.2(5)
C2 C3 C4 C5 -0.4(5)
C1 N1 C5 C4 0.1(4)
Pd1 N1 C5 C4 -178.6(2)
C1 N1 C5 C6 -179.9(2)
Pd1 N1 C5 C6 1.4(3)
C3 C4 C5 N1 0.5(4)
C3 C4 C5 C6 -179.5(3)
N1 C5 C6 C7 -179.2(3)
C4 C5 C6 C7 0.8(5)
N1 C5 C6 C11 1.7(4)
C4 C5 C6 C11 -178.3(3)
C11 C6 C7 C8 0.8(5)
C5 C6 C7 C8 -178.2(3)
C6 C7 C8 C9 -0.2(5)
C7 C8 C9 C10 -0.4(5)
C8 C9 C10 C11 0.3(5)
C9 C10 C11 C6 0.3(4)
C9 C10 C11 Pd1 -177.0(2)
C7 C6 C11 C10 -0.8(4)
C5 C6 C11 C10 178.2(3)
C7 C6 C11 Pd1 176.9(2)
C5 C6 C11 Pd1 -4.0(3)
N1 Pd1 C11 C10 -178.9(3)
N2 Pd1 C11 C10 3.4(3)
O1 Pd1 C11 C10 175.0(15)
N1 Pd1 C11 C6 3.7(2)
N2 Pd1 C11 C6 -174.0(2)
O1 Pd1 C11 C6 -2.5(18)
C16 N2 C12 C13 2.6(4)
Pd1 N2 C12 C13 -174.0(2)
N2 C12 C13 C14 -0.9(5)
C12 C13 C14 C15 -0.5(5)
C13 C14 C15 C16 0.1(5)
C12 N2 C16 C15 -2.8(4)
Pd1 N2 C16 C15 173.5(2)
C12 N2 C16 C17 175.3(3)
Pd1 N2 C16 C17 -8.4(4)
C14 C15 C16 N2 1.6(5)
C14 C15 C16 C17 -176.5(3)
N2 C16 C17 C18 131.9(3)
C15 C16 C17 C18 -50.0(5)
N2 C16 C17 C22 -52.7(4)
C15 C16 C17 C22 125.5(3)
C22 C17 C18 C19 -0.1(6)
C16 C17 C18 C19 175.5(3)
C17 C18 C19 C20 -0.4(6)
C18 C19 C20 C21 0.5(6)
C19 C20 C21 C22 -0.1(6)
C20 C21 C22 C17 -0.4(5)
C18 C17 C22 C21 0.5(5)
C16 C17 C22 C21 -175.0(3)
Pd1 O1 C23 O2 4.3(4)
Pd1 O1 C23 C24 -174.55(18)
O2 C23 C24 F2 151.5(3)
O1 C23 C24 F2 -29.5(4)
O2 C23 C24 F1 32.9(4)
O1 C23 C24 F1 -148.1(2)
O2 C23 C24 C25 -86.9(3)
O1 C23 C24 C25 92.1(3)
F2 C24 C25 F3 52.4(3)
F1 C24 C25 F3 168.3(2)
C23 C24 C25 F3 -71.0(3)
F2 C24 C25 F4 169.4(2)
F1 C24 C25 F4 -74.8(3)
C23 C24 C25 F4 46.0(3)
F2 C24 C25 C26 -69.8(3)
F1 C24 C25 C26 46.1(4)
C23 C24 C25 C26 166.8(3)
F3 C25 C26 F6 -78.7(3)
F4 C25 C26 F6 165.4(2)
C24 C25 C26 F6 43.8(4)
F3 C25 C26 F5 164.8(3)
F4 C25 C26 F5 49.0(3)
C24 C25 C26 F5 -72.7(4)
F3 C25 C26 C27 44.2(4)
F4 C25 C26 C27 -71.7(3)
C24 C25 C26 C27 166.7(3)
F6 C26 C27 F8 161.9(3)
F5 C26 C27 F8 -81.6(3)
C25 C26 C27 F8 39.0(4)
F6 C26 C27 F7 45.8(4)
F5 C26 C27 F7 162.3(3)
C25 C26 C27 F7 -77.0(4)
F6 C26 C27 C28 -74.8(4)
F5 C26 C27 C28 41.8(4)
C25 C26 C27 C28 162.4(3)
F8 C27 C28 F9 171.5(3)
F7 C27 C28 F9 -72.7(4)
C26 C27 C28 F9 47.7(4)
F8 C27 C28 F10 53.9(4)
F7 C27 C28 F10 169.7(3)
C26 C27 C28 F10 -69.8(4)
F8 C27 C28 C29 -66.9(4)
F7 C27 C28 C29 48.9(4)
C26 C27 C28 C29 169.3(3)
F9 C28 C29 F11 175.6(3)
F10 C28 C29 F11 -68.0(5)
C27 C28 C29 F11 53.7(5)
F9 C28 C29 F13 54.3(5)
F10 C28 C29 F13 170.7(3)
C27 C28 C29 F13 -67.6(5)
F9 C28 C29 F12 -64.3(4)
F10 C28 C29 F12 52.1(5)
C27 C28 C29 F12 173.8(3)
